data_4316077
loop_
_publ_author_name
'Christopher R. Sharp'
'Jeremiah S. Duncan'
'Sonny C. Lee'

_publ_contact_author_address
;                                                                               
 Department of Chemistry
 University of Waterloo
 200 University Avenue West
 Waterloo, Ontario  N2L 3G1
 CANADA  
;
_publ_contact_author_email sclee@uwaterloo.ca
_publ_contact_author_fax 519-746-0435
_publ_contact_author_name 'Sonny C. Lee'
_publ_contact_author_phone '519-885-1211 x37501'
_publ_section_title
;
 [Fe4S4]q Cubane Clusters (q= 4+, 3+, 2+) with Terminal Amide Ligands
;
_journal_name_full 'Inorganic Chemistry'
_journal_page_first 6697
_journal_page_last 6705
_journal_paper_doi 10.1021/ic100742c
_journal_volume 49
_journal_year 2010
_chemical_compound_source 'Chemical synthesis, S.C. Lee lab'
_chemical_formula_moiety '[(Li +) (C4 H8 O)4] [(Fe 2+)(Fe 3+)3(S 2-)4 (C6 H18 N Si2 -)4]'
_chemical_formula_structural '[Li(O C4 H8)4] [Fe4S4(N(Si C3 H9)2)4]'
_chemical_formula_sum 'C40 H104 Fe4 Li N4 O4 S4 Si8'
_chemical_formula_weight 1288.57
_chemical_name_common '[Li(THF)4]{Fe4(mu3-S)4[N(TMS)2]4}'
_chemical_name_systematic
; 
  [Li(THF)4]{Fe4(mu3-S)4[N(TMS)2]4} 
;
_space_group_IT_number 114
_symmetry_cell_setting tetragonal
_symmetry_space_group_name_Hall 'P -4 2n'
_symmetry_space_group_name_H-M 'P -4 21 c'
_atom_sites_solution_hydrogens geom
_atom_sites_solution_primary direct
_atom_sites_solution_secondary difmap
_audit_creation_method SHELXL-97
_cell_angle_alpha 90.00
_cell_angle_beta 90.00
_cell_angle_gamma 90.00
_cell_formula_units_Z 2
_cell_length_a 12.7066(7)
_cell_length_b 12.7066(7)
_cell_length_c 21.6126(14)
_cell_measurement_reflns_used 15529
_cell_measurement_temperature 200(2)
_cell_measurement_theta_max 23.98
_cell_measurement_theta_min 1.86
_cell_volume 3489.5(4)
_computing_cell_refinement DENZO-SMN
_computing_data_collection 'NONIUS COLLECT'
_computing_data_reduction 'DENZO-SMN, Siemens SHELXTL'
_computing_molecular_graphics 'Siemens SHELXTL, Olex2'
_computing_publication_material 'CIFTAB, SHELXL-97 (Sheldrick, 1997)'
_computing_structure_refinement 'SHELXL-97 (Sheldrick, 1997), PLATON'
_computing_structure_solution 'Siemens SHELXTL'
_diffrn_ambient_temperature 200(2)
_diffrn_measured_fraction_theta_full 1.000
_diffrn_measured_fraction_theta_max 1.000
_diffrn_measurement_device 'Nonius KappaCCD'
_diffrn_measurement_method '\w scans'
_diffrn_radiation_monochromator graphite
_diffrn_radiation_source 'fine-focus sealed tube'
_diffrn_radiation_type MoK\a
_diffrn_radiation_wavelength 0.71073
_diffrn_reflns_av_R_equivalents 0.1222
_diffrn_reflns_av_sigmaI/netI 0.0713
_diffrn_reflns_limit_h_max 10
_diffrn_reflns_limit_h_min -10
_diffrn_reflns_limit_k_max 14
_diffrn_reflns_limit_k_min 0
_diffrn_reflns_limit_l_max 24
_diffrn_reflns_limit_l_min 0
_diffrn_reflns_number 15529
_diffrn_reflns_theta_full 23.98
_diffrn_reflns_theta_max 23.98
_diffrn_reflns_theta_min 1.86
_diffrn_standards_number 0
_exptl_absorpt_coefficient_mu 1.106
_exptl_absorpt_correction_T_max 0.9729
_exptl_absorpt_correction_T_min 0.8090
_exptl_absorpt_correction_type gaussian
_exptl_crystal_colour black
_exptl_crystal_density_diffrn 1.226
_exptl_crystal_density_method 'not measured'
_exptl_crystal_description plate
_exptl_crystal_F_000 1374
_exptl_crystal_size_max 0.20
_exptl_crystal_size_mid 0.20
_exptl_crystal_size_min 0.03
_refine_diff_density_max 0.289
_refine_diff_density_min -0.232
_refine_diff_density_rms 0.054
_refine_ls_abs_structure_details 'Flack H D (1983), Acta Cryst. A39, 876-881'
_refine_ls_abs_structure_Flack -0.03(3)
_refine_ls_extinction_method none
_refine_ls_goodness_of_fit_ref 1.040
_refine_ls_hydrogen_treatment constr
_refine_ls_matrix_type full
_refine_ls_number_parameters 181
_refine_ls_number_reflns 2741
_refine_ls_number_restraints 21
_refine_ls_restrained_S_all 1.049
_refine_ls_R_factor_all 0.0870
_refine_ls_R_factor_obs 0.0468
_refine_ls_shift/su_max 0.000
_refine_ls_shift/su_mean 0.000
_refine_ls_structure_factor_coef Fsqd
_refine_ls_weighting_details 'calc w=1/[\s^2^(Fo^2^)+(0.0430P)^2^+0.8473P] where P=(Fo^2^+2Fc^2^)/3'
_refine_ls_weighting_scheme calc
_refine_ls_wR_factor_obs 0.0904
_refine_ls_wR_factor_ref 0.1032
_reflns_number_observed 1899
_reflns_number_total 2741
_reflns_observed_criterion >2sigma(I)
_cod_data_source_file ic100742c_si_002_1.cif
_cod_data_source_block 199gauss_114
_cod_database_code 4316077

loop_
_symmetry_equiv_pos_as_xyz
'x, y, z'
'-x, -y, z'
'y, -x, -z'
'-y, x, -z'
'-x+1/2, y+1/2, -z+1/2'
'x+1/2, -y+1/2, -z+1/2'
'-y+1/2, -x+1/2, z+1/2'
'y+1/2, x+1/2, z+1/2'

loop_
_atom_site_label
_atom_site_type_symbol
_atom_site_fract_x
_atom_site_fract_y
_atom_site_fract_z
_atom_site_U_iso_or_equiv
_atom_site_adp_type
_atom_site_occupancy
_atom_site_symmetry_multiplicity
_atom_site_calc_flag
_atom_site_refinement_flags
_atom_site_disorder_assembly
_atom_site_disorder_group
Fe1 Fe -0.43087(5) 0.41164(5) -0.04839(4) 0.0456(2) Uani 1 1 d . . .
Li1 Li -0.5000 0.5000 -0.5000 0.109(10) Uani 1 4 d SD . .
Si1 Si -0.41291(15) 0.19178(13) -0.10751(9) 0.0599(5) Uani 1 1 d . . .
Si2 Si -0.28346(16) 0.37032(15) -0.16200(10) 0.0748(6) Uani 1 1 d . . .
S1 S -0.38900(10) 0.58525(11) -0.05710(7) 0.0493(4) Uani 1 1 d . . .
N1 N -0.3623(4) 0.3180(4) -0.1048(2) 0.0544(14) Uani 1 1 d . . .
C1 C -0.3106(5) 0.0874(5) -0.1115(3) 0.081(2) Uani 1 1 d . . .
H1A H -0.2563 0.1012 -0.0804 0.122 Uiso 1 1 calc R . .
H1B H -0.2787 0.0873 -0.1528 0.122 Uiso 1 1 calc R . .
H1C H -0.3430 0.0188 -0.1035 0.122 Uiso 1 1 calc R . .
C2 C -0.4885(6) 0.1585(5) -0.0369(3) 0.084(2) Uani 1 1 d . . .
H2A H -0.5042 0.0830 -0.0367 0.125 Uiso 1 1 calc R . .
H2B H -0.5544 0.1985 -0.0364 0.125 Uiso 1 1 calc R . .
H2C H -0.4468 0.1764 -0.0002 0.125 Uiso 1 1 calc R . .
C3 C -0.5024(6) 0.1743(6) -0.1748(3) 0.091(2) Uani 1 1 d . . .
H3A H -0.5416 0.1083 -0.1702 0.136 Uiso 1 1 calc R . .
H3B H -0.4609 0.1720 -0.2130 0.136 Uiso 1 1 calc R . .
H3C H -0.5519 0.2333 -0.1767 0.136 Uiso 1 1 calc R . .
C4 C -0.3560(6) 0.4615(6) -0.2126(4) 0.110(3) Uani 1 1 d . . .
H4A H -0.3096 0.4857 -0.2460 0.165 Uiso 1 1 calc R . .
H4B H -0.3800 0.5221 -0.1884 0.165 Uiso 1 1 calc R . .
H4C H -0.4169 0.4252 -0.2305 0.165 Uiso 1 1 calc R . .
C5 C -0.1686(5) 0.4407(6) -0.1298(4) 0.118(3) Uani 1 1 d . . .
H5A H -0.1224 0.4632 -0.1636 0.177 Uiso 1 1 calc R . .
H5B H -0.1298 0.3937 -0.1019 0.177 Uiso 1 1 calc R . .
H5C H -0.1927 0.5026 -0.1067 0.177 Uiso 1 1 calc R . .
C6 C -0.2283(6) 0.2661(6) -0.2155(3) 0.096(3) Uani 1 1 d . . .
H6A H -0.1849 0.2997 -0.2474 0.144 Uiso 1 1 calc R . .
H6B H -0.2863 0.2280 -0.2353 0.144 Uiso 1 1 calc R . .
H6C H -0.1851 0.2168 -0.1917 0.144 Uiso 1 1 calc R . .
O1 O -0.4475(7) 0.3743(12) -0.4574(9) 0.096(6) Uani 0.55(3) 1 d PDU A 1
C7 C -0.4995(15) 0.295(3) -0.4204(15) 0.165(16) Uani 0.55(3) 1 d PDU A 1
H7A H -0.5184 0.2342 -0.4468 0.198 Uiso 0.55(3) 1 calc PR A 1
H7B H -0.5652 0.3244 -0.4028 0.198 Uiso 0.55(3) 1 calc PR A 1
C8 C -0.4273(10) 0.258(2) -0.3678(12) 0.172(15) Uani 0.55(3) 1 d PDU A 1
H8A H -0.4472 0.2909 -0.3279 0.206 Uiso 0.55(3) 1 calc PR A 1
H8B H -0.4282 0.1808 -0.3634 0.206 Uiso 0.55(3) 1 calc PR A 1
O1' O -0.4257(14) 0.4154(16) -0.4393(6) 0.104(6) Uani 0.45(3) 1 d PDU A 2
C7' C -0.481(2) 0.396(4) -0.3817(11) 0.166(17) Uani 0.45(3) 1 d PDU A 2
H7'1 H -0.5582 0.3963 -0.3867 0.200 Uiso 0.45(3) 1 calc PR A 2
H7'2 H -0.4594 0.4443 -0.3483 0.200 Uiso 0.45(3) 1 calc PR A 2
C8' C -0.4368(13) 0.284(3) -0.3727(18) 0.171(16) Uani 0.45(3) 1 d PDU A 2
H8'1 H -0.4450 0.2608 -0.3293 0.206 Uiso 0.45(3) 1 calc PR A 2
H8'2 H -0.4721 0.2333 -0.4004 0.206 Uiso 0.45(3) 1 calc PR A 2
C9 C -0.3224(7) 0.2967(8) -0.3894(5) 0.143(4) Uani 1 1 d DU . .
H9A H -0.2724 0.2372 -0.3923 0.172 Uiso 1 1 calc R A 1
H9B H -0.2937 0.3487 -0.3598 0.172 Uiso 1 1 calc R A 1
C10 C -0.3368(6) 0.3470(7) -0.4522(4) 0.116(3) Uani 1 1 d D A .
H10A H -0.2925 0.4109 -0.4558 0.139 Uiso 1 1 calc R B 1
H10B H -0.3165 0.2972 -0.4854 0.139 Uiso 1 1 calc R B 1

loop_
_atom_site_aniso_label
_atom_site_aniso_U_11
_atom_site_aniso_U_22
_atom_site_aniso_U_33
_atom_site_aniso_U_23
_atom_site_aniso_U_13
_atom_site_aniso_U_12
Fe1 0.0408(4) 0.0367(4) 0.0593(5) -0.0006(4) 0.0026(4) 0.0010(3)
Li1 0.143(17) 0.143(17) 0.042(15) 0.000 0.000 0.000
Si1 0.0604(11) 0.0400(9) 0.0791(13) -0.0082(9) -0.0090(11) 0.0052(9)
Si2 0.0751(14) 0.0704(14) 0.0789(15) -0.0106(12) 0.0257(12) -0.0042(11)
S1 0.0428(8) 0.0383(7) 0.0668(10) 0.0002(9) 0.0061(7) -0.0029(6)
N1 0.044(3) 0.051(3) 0.068(4) -0.011(3) 0.008(3) 0.003(2)
C1 0.092(5) 0.054(4) 0.098(5) -0.005(4) -0.005(4) 0.015(4)
C2 0.099(6) 0.045(4) 0.107(6) -0.005(4) 0.017(5) -0.007(3)
C3 0.095(6) 0.074(5) 0.103(6) -0.002(5) -0.030(5) -0.014(4)
C4 0.148(8) 0.089(6) 0.094(7) 0.019(5) 0.039(6) 0.004(5)
C5 0.077(5) 0.118(7) 0.158(9) -0.054(6) 0.057(5) -0.022(5)
C6 0.101(6) 0.099(6) 0.088(6) -0.030(5) 0.042(5) 0.001(5)
O1 0.056(7) 0.171(12) 0.060(9) 0.021(8) -0.014(6) -0.027(7)
C7 0.102(12) 0.25(4) 0.14(2) 0.12(3) -0.003(13) -0.005(15)
C8 0.087(10) 0.22(3) 0.21(3) 0.12(2) -0.015(16) 0.073(17)
O1' 0.062(9) 0.181(14) 0.068(8) -0.014(9) -0.021(7) -0.022(11)
C7' 0.109(18) 0.32(4) 0.072(15) 0.03(2) 0.008(12) 0.09(2)
C8' 0.118(16) 0.21(3) 0.19(4) 0.07(3) -0.04(3) -0.08(2)
C9 0.115(7) 0.153(10) 0.161(12) -0.003(9) 0.001(8) 0.038(7)
C10 0.101(7) 0.140(8) 0.107(7) -0.049(7) 0.010(6) -0.009(6)

loop_
_atom_type_symbol
_atom_type_description
_atom_type_scat_dispersion_real
_atom_type_scat_dispersion_imag
_atom_type_scat_source
C C 0.0033 0.0016 'International Tables Vol C Tables 4.2.6.8 and 6.1.1.4'
H H 0.0000 0.0000 'International Tables Vol C Tables 4.2.6.8 and 6.1.1.4'
Li Li -0.0003 0.0001 'International Tables Vol C Tables 4.2.6.8 and 6.1.1.4'
N N 0.0061 0.0033 'International Tables Vol C Tables 4.2.6.8 and 6.1.1.4'
O O 0.0106 0.0060 'International Tables Vol C Tables 4.2.6.8 and 6.1.1.4'
Si Si 0.0817 0.0704 'International Tables Vol C Tables 4.2.6.8 and 6.1.1.4'
S S 0.1246 0.1234 'International Tables Vol C Tables 4.2.6.8 and 6.1.1.4'
Fe Fe 0.3463 0.8444 'International Tables Vol C Tables 4.2.6.8 and 6.1.1.4'

loop_
_geom_angle_atom_site_label_1
_geom_angle_atom_site_label_2
_geom_angle_atom_site_label_3
_geom_angle
_geom_angle_site_symmetry_1
_geom_angle_site_symmetry_3
_geom_angle_publ_flag
N1 Fe1 S1 116.32(15) . . ?
N1 Fe1 S1 114.36(15) . 2_465 ?
S1 Fe1 S1 102.09(5) . 2_465 ?
N1 Fe1 S1 120.76(16) . 3_455 ?
S1 Fe1 S1 100.47(5) . 3_455 ?
S1 Fe1 S1 99.88(6) 2_465 3_455 ?
N1 Fe1 Fe1 140.40(15) . 2_465 ?
S1 Fe1 Fe1 51.75(4) . 2_465 ?
S1 Fe1 Fe1 51.13(4) 2_465 2_465 ?
S1 Fe1 Fe1 98.80(4) 3_455 2_465 ?
N1 Fe1 Fe1 148.07(14) . 4_565 ?
S1 Fe1 Fe1 51.13(4) . 4_565 ?
S1 Fe1 Fe1 97.53(4) 2_465 4_565 ?
S1 Fe1 Fe1 50.72(4) 3_455 4_565 ?
N1 Fe1 Fe1 145.56(14) . 3_455 ?
S1 Fe1 Fe1 97.99(4) . 3_455 ?
S1 Fe1 Fe1 51.03(4) 2_465 3_455 ?
S1 Fe1 Fe1 50.22(4) 3_455 3_455 ?
Fe1 Fe1 Fe1 60.611(16) 2_465 3_455 ?
Fe1 Fe1 Fe1 60.611(16) 2_465 4_565 ?
Fe1 Fe1 Fe1 58.78(3) 4_565 3_455 ?
S1 S1 S1 59.69(2) 2_465 3_455 ?
S1 S1 S1 59.69(2) 2_465 4_565 ?
S1 S1 S1 60.62(5) 3_455 4_565 ?
O1' Li1 O1' 95.0(8) 3_454 4_564 ?
O1' Li1 O1' 117.2(4) 3_454 2_465 ?
O1' Li1 O1' 117.2(4) 4_564 2_465 ?
O1' Li1 O1' 117.2(4) 3_454 . ?
O1' Li1 O1' 117.2(4) 4_564 . ?
O1' Li1 O1' 95.0(8) 2_465 . ?
O1' Li1 O1 20.9(5) 3_454 3_454 ?
O1' Li1 O1 107.4(9) 4_564 3_454 ?
O1' Li1 O1 96.3(5) 2_465 3_454 ?
O1' Li1 O1 121.7(9) . 3_454 ?
O1' Li1 O1 107.4(9) 3_454 4_564 ?
O1' Li1 O1 20.9(5) 4_564 4_564 ?
O1' Li1 O1 121.7(9) 2_465 4_564 ?
O1' Li1 O1 96.3(5) . 4_564 ?
O1 Li1 O1 123.9(13) 3_454 4_564 ?
O1' Li1 O1 121.7(9) 3_454 2_465 ?
O1' Li1 O1 96.3(5) 4_564 2_465 ?
O1' Li1 O1 20.9(5) 2_465 2_465 ?
O1' Li1 O1 107.4(9) . 2_465 ?
O1 Li1 O1 102.8(5) 3_454 2_465 ?
O1 Li1 O1 102.8(5) 4_564 2_465 ?
O1' Li1 O1 96.3(5) 3_454 . ?
O1' Li1 O1 121.7(9) 4_564 . ?
O1' Li1 O1 107.4(9) 2_465 . ?
O1' Li1 O1 20.9(5) . . ?
O1 Li1 O1 102.8(5) 3_454 . ?
O1 Li1 O1 102.8(5) 4_564 . ?
O1 Li1 O1 123.9(13) 2_465 . ?
N1 Si1 C2 112.1(3) . . ?
N1 Si1 C1 113.8(3) . . ?
C2 Si1 C1 103.8(3) . . ?
N1 Si1 C3 111.4(3) . . ?
C2 Si1 C3 107.5(3) . . ?
C1 Si1 C3 107.8(3) . . ?
N1 Si2 C4 112.2(3) . . ?
N1 Si2 C5 112.0(3) . . ?
C4 Si2 C5 108.4(4) . . ?
N1 Si2 C6 112.6(3) . . ?
C4 Si2 C6 105.2(4) . . ?
C5 Si2 C6 106.0(3) . . ?
Fe1 S1 Fe1 77.12(5) . 2_465 ?
Fe1 S1 Fe1 78.65(6) . 4_565 ?
Fe1 S1 Fe1 78.24(5) 2_465 4_565 ?
Si2 N1 Si1 123.3(3) . . ?
Si2 N1 Fe1 118.8(3) . . ?
Si1 N1 Fe1 115.4(3) . . ?
C7 O1 C10 103.5(11) . . ?
C7 O1 Li1 132.2(12) . . ?
C10 O1 Li1 124.0(7) . . ?
O1 C7 C8 110.4(13) . . ?
C9 C8 C7 101.7(12) . . ?
C7' O1' C10 115.9(12) . . ?
C7' O1' Li1 116.2(11) . . ?
C10 O1' Li1 125.4(8) . . ?
O1' C7' C8' 95.4(19) . . ?
C9 C8' C7' 103.0(14) . . ?
C8 C9 C8' 14.0(19) . . ?
C8 C9 C10 108.1(10) . . ?
C8' C9 C10 98.2(17) . . ?
O1' C10 O1 28.2(7) . . ?
O1' C10 C9 100.0(7) . . ?
O1 C10 C9 106.7(8) . . ?

loop_
_geom_bond_atom_site_label_1
_geom_bond_atom_site_label_2
_geom_bond_distance
_geom_bond_site_symmetry_2
_geom_bond_publ_flag
Fe1 N1 1.912(5) . ?
Fe1 S1 2.2770(16) . ?
Fe1 S1 2.2969(14) 2_465 ?
Fe1 S1 2.3070(18) 3_455 ?
Fe1 Fe1 2.8511(14) 2_465 ?
Fe1 Fe1 2.9049(14) 4_565 ?
Fe1 Fe1 2.9050(14) 3_455 ?
S1 S1 3.5568(26) 2_465 ?
S1 S1 3.5237(26) 3_455 ?
S1 S1 3.5237(26) 4_565 ?
Li1 O1' 1.941(9) 3_454 ?
Li1 O1' 1.941(9) 4_564 ?
Li1 O1' 1.941(9) 2_465 ?
Li1 O1' 1.941(9) . ?
Li1 O1 1.960(8) 3_454 ?
Li1 O1 1.960(8) 4_564 ?
Li1 O1 1.961(8) 2_465 ?
Li1 O1 1.961(8) . ?
Si1 N1 1.729(5) . ?
Si1 C2 1.852(7) . ?
Si1 C1 1.858(6) . ?
Si1 C3 1.861(6) . ?
Si2 N1 1.725(5) . ?
Si2 C4 1.841(8) . ?
Si2 C5 1.848(7) . ?
Si2 C6 1.893(6) . ?
S1 Fe1 2.2968(14) 2_465 ?
S1 Fe1 2.3069(18) 4_565 ?
O1 C7 1.446(9) . ?
O1 C10 1.454(9) . ?
C7 C8 1.533(10) . ?
C8 C9 1.494(9) . ?
O1' C7' 1.450(10) . ?
O1' C10 1.452(9) . ?
C7' C8' 1.532(10) . ?
C8' C9 1.506(10) . ?
C9 C10 1.512(8) . ?

loop_
_geom_torsion_atom_site_label_1
_geom_torsion_atom_site_label_2
_geom_torsion_atom_site_label_3
_geom_torsion_atom_site_label_4
_geom_torsion
_geom_torsion_site_symmetry_1
_geom_torsion_site_symmetry_2
_geom_torsion_site_symmetry_3
_geom_torsion_site_symmetry_4
_geom_torsion_publ_flag
N1 Fe1 S1 Fe1 134.80(17) . . . 2_465 ?
S1 Fe1 S1 Fe1 9.60(9) 2_465 . . 2_465 ?
S1 Fe1 S1 Fe1 -93.00(6) 3_455 . . 2_465 ?
Fe1 Fe1 S1 Fe1 -80.37(4) 4_565 . . 2_465 ?
Fe1 Fe1 S1 Fe1 -42.13(6) 3_455 . . 2_465 ?
N1 Fe1 S1 Fe1 -144.83(17) . . . 4_565 ?
S1 Fe1 S1 Fe1 89.97(7) 2_465 . . 4_565 ?
S1 Fe1 S1 Fe1 -12.63(5) 3_455 . . 4_565 ?
Fe1 Fe1 S1 Fe1 80.37(4) 2_465 . . 4_565 ?
Fe1 Fe1 S1 Fe1 38.24(5) 3_455 . . 4_565 ?
C4 Si2 N1 Si1 102.7(4) . . . . ?
C5 Si2 N1 Si1 -135.2(4) . . . . ?
C6 Si2 N1 Si1 -15.8(5) . . . . ?
C4 Si2 N1 Fe1 -58.6(4) . . . . ?
C5 Si2 N1 Fe1 63.5(4) . . . . ?
C6 Si2 N1 Fe1 -177.1(3) . . . . ?
C2 Si1 N1 Si2 177.1(4) . . . . ?
C1 Si1 N1 Si2 59.7(5) . . . . ?
C3 Si1 N1 Si2 -62.4(5) . . . . ?
C2 Si1 N1 Fe1 -21.1(4) . . . . ?
C1 Si1 N1 Fe1 -138.5(3) . . . . ?
C3 Si1 N1 Fe1 99.4(4) . . . . ?
S1 Fe1 N1 Si2 -5.5(4) . . . . ?
S1 Fe1 N1 Si2 113.2(3) 2_465 . . . ?
S1 Fe1 N1 Si2 -127.5(2) 3_455 . . . ?
Fe1 Fe1 N1 Si2 55.4(4) 2_465 . . . ?
Fe1 Fe1 N1 Si2 -63.5(5) 4_565 . . . ?
Fe1 Fe1 N1 Si2 169.12(13) 3_455 . . . ?
S1 Fe1 N1 Si1 -168.2(2) . . . . ?
S1 Fe1 N1 Si1 -49.5(3) 2_465 . . . ?
S1 Fe1 N1 Si1 69.8(3) 3_455 . . . ?
Fe1 Fe1 N1 Si1 -107.3(3) 2_465 . . . ?
Fe1 Fe1 N1 Si1 133.8(2) 4_565 . . . ?
Fe1 Fe1 N1 Si1 6.4(5) 3_455 . . . ?
O1' Li1 O1 C7 -67(2) 3_454 . . . ?
O1' Li1 O1 C7 -166.5(17) 4_564 . . . ?
O1' Li1 O1 C7 54.4(19) 2_465 . . . ?
O1' Li1 O1 C7 110(3) . . . . ?
O1 Li1 O1 C7 -46.5(18) 3_454 . . . ?
O1 Li1 O1 C7 -176.1(19) 4_564 . . . ?
O1 Li1 O1 C7 68.7(18) 2_465 . . . ?
O1' Li1 O1 C10 120(2) 3_454 . . . ?
O1' Li1 O1 C10 20(2) 4_564 . . . ?
O1' Li1 O1 C10 -119(2) 2_465 . . . ?
O1' Li1 O1 C10 -63.5(14) . . . . ?
O1 Li1 O1 C10 140(2) 3_454 . . . ?
O1 Li1 O1 C10 10.4(13) 4_564 . . . ?
O1 Li1 O1 C10 -104.8(17) 2_465 . . . ?
C10 O1 C7 C8 30(3) . . . . ?
Li1 O1 C7 C8 -145(3) . . . . ?
O1 C7 C8 C9 -17(3) . . . . ?
O1' Li1 O1' C7' -92(2) 3_454 . . . ?
O1' Li1 O1' C7' 156(2) 4_564 . . . ?
O1' Li1 O1' C7' 32(2) 2_465 . . . ?
O1 Li1 O1' C7' -68(2) 3_454 . . . ?
O1 Li1 O1' C7' 154.8(18) 4_564 . . . ?
O1 Li1 O1' C7' 49(2) 2_465 . . . ?
O1 Li1 O1' C7' -96(3) . . . . ?
O1' Li1 O1' C10 69(3) 3_454 . . . ?
O1' Li1 O1' C10 -42(2) 4_564 . . . ?
O1' Li1 O1' C10 -167(3) 2_465 . . . ?
O1 Li1 O1' C10 93(2) 3_454 . . . ?
O1 Li1 O1' C10 -43.8(17) 4_564 . . . ?
O1 Li1 O1' C10 -149(2) 2_465 . . . ?
O1 Li1 O1' C10 65.7(15) . . . . ?
C10 O1' C7' C8' -18(3) . . . . ?
Li1 O1' C7' C8' 145(2) . . . . ?
O1' C7' C8' C9 43(3) . . . . ?
C7 C8 C9 C8' 44(9) . . . . ?
C7 C8 C9 C10 -3(3) . . . . ?
C7' C8' C9 C8 171(11) . . . . ?
C7' C8' C9 C10 -53(3) . . . . ?
C7' O1' C10 O1 93(2) . . . . ?
Li1 O1' C10 O1 -68.1(14) . . . . ?
C7' O1' C10 C9 -13(2) . . . . ?
Li1 O1' C10 C9 -174.7(16) . . . . ?
C7 O1 C10 O1' -110(2) . . . . ?
Li1 O1 C10 O1' 64.6(14) . . . . ?
C7 O1 C10 C9 -30.4(16) . . . . ?
Li1 O1 C10 C9 144.6(13) . . . . ?
C8 C9 C10 O1' 49.0(19) . . . . ?
C8' C9 C10 O1' 38.8(16) . . . . ?
C8 C9 C10 O1 20.8(18) . . . . ?
C8' C9 C10 O1 10.6(16) . . . . ?
